data_4334020
loop_
_publ_author_name
'Matthew R. Kelley'
'Jan-Uwe Rohde'

_publ_contact_author_name 'Jan-Uwe Rohde'
_publ_section_title
;
 Guanidinato Complexes of Iridium: Ligand-Donor Strength, O2 Reactivity,
 and (Alkene)peroxoiridium(III) Intermediates
;
_journal_name_full 'Inorganic Chemistry'
_journal_page_first 2564
_journal_page_last 2580
_journal_paper_doi 10.1021/ic302570s
_journal_volume 52
_journal_year 2013
_chemical_formula_iupac '[Ir (C17 H20 N3) (C O)2]'
_chemical_formula_moiety 'C19 H20 Ir N3 O2'
_chemical_formula_structural '(Ir (C17 H20 N3) (C O)2)'
_chemical_formula_sum 'C19 H20 Ir N3 O2'
_chemical_formula_weight 514.58
_chemical_name_systematic
; 
Dicarbonyl(<i>N</i>,<i>N</i>-diethyl-<i>N'</i>,<i>N''</i>-
diphenylguanidinato-\k^2^<i>N'</i>,<i>N''</i>)iridium(I)
;
_chemical_properties_physical air-sensitive
_space_group_IT_number 118
_symmetry_cell_setting tetragonal
_symmetry_Int_Tables_number 118
_symmetry_space_group_name_Hall 'P -4 -2n'
_symmetry_space_group_name_H-M 'P -4 n 2'
_atom_sites_solution_hydrogens geom
_atom_sites_solution_primary direct
_atom_sites_solution_secondary difmap
_audit_creation_method SHELXL-97
_cell_angle_alpha 90.00
_cell_angle_beta 90.00
_cell_angle_gamma 90.00
_cell_formula_units_Z 4
_cell_length_a 17.3359(18)
_cell_length_b 17.3359(18)
_cell_length_c 6.1770(7)
_cell_measurement_reflns_used 8035
_cell_measurement_temperature 190(2)
_cell_measurement_theta_max 27.88
_cell_measurement_theta_min 3.32
_cell_volume 1856.4(3)
_computing_cell_refinement 'HKL-2000 (Otwinowski & Minor, 1997)'
_computing_data_collection 'Collect (Nonius BV, 1997-2000)'
_computing_data_reduction 'HKL-2000 (Otwinowski & Minor, 1997)'
_computing_molecular_graphics 'Diamond 3.2 (Crystal Impact, 1997-2012)'
_computing_publication_material 'SHELXTL v6.1 (Bruker AXS, 2001)'
_computing_structure_refinement 'SHELXTL v6.1 (Bruker AXS, 2001)'
_computing_structure_solution 'SHELXTL v6.1 (Bruker AXS, 2001)'
_diffrn_ambient_temperature 190(2)
_diffrn_detector_area_resol_mean 9
_diffrn_measured_fraction_theta_full 0.998
_diffrn_measured_fraction_theta_max 0.998
_diffrn_measurement_device_type 'Nonius KappaCCD diffractometer'
_diffrn_measurement_method 'area detector, \f and \w scans'
_diffrn_radiation_monochromator graphite
_diffrn_radiation_source 'fine-focus sealed x-ray tube'
_diffrn_radiation_type MoK\a
_diffrn_radiation_wavelength 0.71073
_diffrn_reflns_av_R_equivalents 0.0253
_diffrn_reflns_av_sigmaI/netI 0.0175
_diffrn_reflns_limit_h_max 19
_diffrn_reflns_limit_h_min -22
_diffrn_reflns_limit_k_max 22
_diffrn_reflns_limit_k_min -22
_diffrn_reflns_limit_l_max 8
_diffrn_reflns_limit_l_min -8
_diffrn_reflns_number 11591
_diffrn_reflns_theta_full 27.87
_diffrn_reflns_theta_max 27.87
_diffrn_reflns_theta_min 3.32
_diffrn_standards_number 0
_exptl_absorpt_coefficient_mu 7.209
_exptl_absorpt_correction_T_max 0.5963
_exptl_absorpt_correction_T_min 0.1812
_exptl_absorpt_correction_type multi-scan
_exptl_absorpt_process_details 'HKL-2000 (Otwinowski & Minor, 1997)'
_exptl_crystal_colour colourless
_exptl_crystal_density_diffrn 1.841
_exptl_crystal_description rod
_exptl_crystal_F_000 992
_exptl_crystal_recrystallization_method
;
n-pentane, -30 deg C
;
_exptl_crystal_size_max 0.36
_exptl_crystal_size_mid 0.08
_exptl_crystal_size_min 0.08
_refine_diff_density_max 1.281
_refine_diff_density_min -0.571
_refine_diff_density_rms 0.156
_refine_ls_abs_structure_details 'Flack H D (1983), Acta Cryst. A39, 876-881'
_refine_ls_abs_structure_Flack 0.08(2)
_refine_ls_extinction_method none
_refine_ls_goodness_of_fit_ref 1.210
_refine_ls_hydrogen_treatment constr
_refine_ls_matrix_type full
_refine_ls_number_parameters 117
_refine_ls_number_reflns 2215
_refine_ls_number_restraints 0
_refine_ls_restrained_S_all 1.210
_refine_ls_R_factor_all 0.0308
_refine_ls_R_factor_gt 0.0275
_refine_ls_shift/su_max 0.002
_refine_ls_shift/su_mean 0.000
_refine_ls_structure_factor_coef Fsqd
_refine_ls_weighting_details 'calc w=1/[\s^2^(Fo^2^)+(0.0275P)^2^+12.4333P] where P=(Fo^2^+2Fc^2^)/3'
_refine_ls_weighting_scheme calc
_refine_ls_wR_factor_gt 0.0857
_refine_ls_wR_factor_ref 0.0873
_reflns_number_gt 2052
_reflns_number_total 2215
_reflns_threshold_expression I>2\s(I)
_cod_data_source_file ic302570s_si_002_1.cif
_cod_data_source_block roh103
_cod_database_code 4334020

loop_
_symmetry_equiv_pos_as_xyz
'x, y, z'
'-x, -y, z'
'y, -x, -z'
'-y, x, -z'
'x+1/2, -y+1/2, z+1/2'
'-x+1/2, y+1/2, z+1/2'
'y+1/2, x+1/2, -z+1/2'
'-y+1/2, -x+1/2, -z+1/2'

loop_
_atom_site_label
_atom_site_type_symbol
_atom_site_fract_x
_atom_site_fract_y
_atom_site_fract_z
_atom_site_U_iso_or_equiv
_atom_site_adp_type
_atom_site_occupancy
_atom_site_symmetry_multiplicity
_atom_site_calc_flag
_atom_site_refinement_flags
Ir Ir 0.862592(12) 0.637408(12) 0.7500 0.02646(11) Uani 1 2 d S
N1 N 0.8160(4) 0.7341(4) 0.8964(10) 0.0301(13) Uani 1 1 d .
N2 N 0.7034(3) 0.7966(3) 0.7500 0.0294(14) Uani 1 2 d S
C1 C 0.7580(3) 0.7420(3) 0.7500 0.0272(16) Uani 1 2 d S
C2 C 0.8472(4) 0.7938(5) 1.0271(12) 0.0275(15) Uani 1 1 d .
C3 C 0.8808(4) 0.7725(5) 1.233(3) 0.041(2) Uani 1 1 d .
H3 H 0.8822 0.7199 1.2761 0.049 Uiso 1 1 calc R
C4 C 0.9102(6) 0.8278(6) 1.3640(14) 0.045(2) Uani 1 1 d .
H4 H 0.9340 0.8136 1.4967 0.054 Uiso 1 1 calc R
C5 C 0.9058(6) 0.9056(6) 1.3057(15) 0.049(3) Uani 1 1 d .
H5 H 0.9237 0.9439 1.4033 0.059 Uiso 1 1 calc R
C6 C 0.8749(6) 0.9279(6) 1.1017(18) 0.047(2) Uani 1 1 d .
H6 H 0.8734 0.9805 1.0594 0.056 Uiso 1 1 calc R
C7 C 0.8476(5) 0.8714(5) 0.9691(15) 0.0373(19) Uani 1 1 d .
H7 H 0.8280 0.8855 0.8311 0.045 Uiso 1 1 calc R
C8 C 0.6676(7) 0.8227(6) 0.9546(10) 0.0327(19) Uani 1 1 d .
H8A H 0.6876 0.7922 1.0779 0.039 Uiso 1 1 calc R
H8B H 0.6109 0.8161 0.9480 0.039 Uiso 1 1 calc R
C9 C 0.6889(9) 0.9124(7) 0.9849(19) 0.069(4) Uani 1 1 d .
H9A H 0.6859 0.9386 0.8446 0.103 Uiso 1 1 calc R
H9B H 0.7414 0.9170 1.0425 0.103 Uiso 1 1 calc R
H9C H 0.6525 0.9362 1.0860 0.103 Uiso 1 1 calc R
C10 C 0.9425(5) 0.6102(5) 0.9284(15) 0.0388(19) Uani 1 1 d .
O O 0.9925(4) 0.5924(4) 1.0458(14) 0.062(2) Uani 1 1 d .

loop_
_atom_site_aniso_label
_atom_site_aniso_U_11
_atom_site_aniso_U_22
_atom_site_aniso_U_33
_atom_site_aniso_U_23
_atom_site_aniso_U_13
_atom_site_aniso_U_12
Ir 0.02440(12) 0.02440(12) 0.03058(17) -0.0018(3) -0.0018(3) -0.00098(12)
N1 0.033(3) 0.033(3) 0.024(3) -0.006(3) -0.008(3) 0.006(3)
N2 0.034(2) 0.034(2) 0.020(3) 0.000(6) 0.000(6) 0.006(3)
C1 0.031(2) 0.031(2) 0.020(3) 0.001(6) 0.001(6) 0.001(3)
C2 0.026(4) 0.031(4) 0.026(3) -0.005(3) -0.003(3) -0.002(3)
C3 0.036(3) 0.033(3) 0.053(6) -0.006(7) -0.003(7) -0.002(3)
C4 0.049(5) 0.056(6) 0.029(4) -0.009(4) -0.006(4) -0.003(5)
C5 0.052(5) 0.037(4) 0.060(9) -0.022(4) -0.019(4) -0.001(4)
C6 0.054(6) 0.027(4) 0.060(6) -0.009(4) -0.003(5) 0.004(4)
C7 0.038(5) 0.037(5) 0.037(4) 0.000(4) -0.008(4) 0.002(3)
C8 0.058(7) 0.018(4) 0.022(3) -0.004(3) 0.001(4) 0.004(3)
C9 0.106(10) 0.059(7) 0.041(6) -0.009(5) 0.007(6) 0.011(7)
C10 0.038(5) 0.027(4) 0.051(5) -0.007(4) -0.002(4) -0.001(3)
O 0.051(4) 0.053(4) 0.082(5) -0.005(4) -0.035(4) 0.011(3)

loop_
_atom_type_symbol
_atom_type_description
_atom_type_scat_dispersion_real
_atom_type_scat_dispersion_imag
_atom_type_scat_source
C C 0.0033 0.0016 'International Tables Vol C Tables 4.2.6.8 and 6.1.1.4'
H H 0.0000 0.0000 'International Tables Vol C Tables 4.2.6.8 and 6.1.1.4'
N N 0.0061 0.0033 'International Tables Vol C Tables 4.2.6.8 and 6.1.1.4'
O O 0.0106 0.0060 'International Tables Vol C Tables 4.2.6.8 and 6.1.1.4'
Ir Ir -1.4442 7.9887 'International Tables Vol C Tables 4.2.6.8 and 6.1.1.4'

loop_
_geom_angle_atom_site_label_1
_geom_angle_atom_site_label_2
_geom_angle_atom_site_label_3
_geom_angle
_geom_angle_site_symmetry_1
_geom_angle_site_symmetry_3
C10 Ir C10 88.5(5) 8_666 .
C10 Ir N1 167.5(3) 8_666 .
C10 Ir N1 103.9(3) . .
C10 Ir N1 103.9(3) 8_666 8_666
C10 Ir N1 167.5(3) . 8_666
N1 Ir N1 63.8(3) . 8_666
C1 N1 C2 126.0(6) . .
C1 N1 Ir 94.5(4) . .
C2 N1 Ir 133.7(5) . .
C1 N2 C8 120.9(4) . 8_666
C1 N2 C8 120.9(4) . .
C8 N2 C8 118.2(7) 8_666 .
N2 C1 N1 126.4(4) . 8_666
N2 C1 N1 126.4(4) . .
N1 C1 N1 107.2(8) 8_666 .
C7 C2 N1 124.0(7) . .
C7 C2 C3 118.1(7) . .
N1 C2 C3 117.9(7) . .
C4 C3 C2 119.7(9) . .
C4 C3 H3 120.1 . .
C2 C3 H3 120.1 . .
C3 C4 C5 120.6(10) . .
C3 C4 H4 119.7 . .
C5 C4 H4 119.7 . .
C4 C5 C6 120.7(8) . .
C4 C5 H5 119.6 . .
C6 C5 H5 119.6 . .
C7 C6 C5 117.9(9) . .
C7 C6 H6 121.0 . .
C5 C6 H6 121.0 . .
C6 C7 C2 122.8(9) . .
C6 C7 H7 118.6 . .
C2 C7 H7 118.6 . .
N2 C8 C9 107.4(8) . .
N2 C8 H8A 110.2 . .
C9 C8 H8A 110.2 . .
N2 C8 H8B 110.2 . .
C9 C8 H8B 110.2 . .
H8A C8 H8B 108.5 . .
C8 C9 H9A 109.5 . .
C8 C9 H9B 109.5 . .
H9A C9 H9B 109.5 . .
C8 C9 H9C 109.5 . .
H9A C9 H9C 109.5 . .
H9B C9 H9C 109.5 . .
O C10 Ir 178.6(9) . .

loop_
_geom_bond_atom_site_label_1
_geom_bond_atom_site_label_2
_geom_bond_distance
_geom_bond_site_symmetry_2
Ir C10 1.832(9) 8_666
Ir C10 1.832(9) .
Ir N1 2.069(6) .
Ir N1 2.069(6) 8_666
N1 C1 1.359(8) .
N1 C2 1.419(9) .
N2 C1 1.338(11) .
N2 C8 1.480(7) 8_666
N2 C8 1.480(7) .
C1 N1 1.359(8) 8_666
C2 C7 1.392(11) .
C2 C3 1.447(18) .
C3 C4 1.355(15) .
C3 H3 0.9500 .
C4 C5 1.398(14) .
C4 H4 0.9500 .
C5 C6 1.422(14) .
C5 H5 0.9500 .
C6 C7 1.362(13) .
C6 H6 0.9500 .
C7 H7 0.9500 .
C8 C9 1.609(17) .
C8 H8A 0.9900 .
C8 H8B 0.9900 .
C9 H9A 0.9800 .
C9 H9B 0.9800 .
C9 H9C 0.9800 .
C10 O 1.171(11) .

loop_
_geom_torsion_atom_site_label_1
_geom_torsion_atom_site_label_2
_geom_torsion_atom_site_label_3
_geom_torsion_atom_site_label_4
_geom_torsion
_geom_torsion_site_symmetry_1
_geom_torsion_site_symmetry_4
C10 Ir N1 C1 12.5(17) 8_666 .
C10 Ir N1 C1 -177.2(4) . .
N1 Ir N1 C1 0.0 8_666 .
C10 Ir N1 C2 -140.5(15) 8_666 .
C10 Ir N1 C2 29.8(8) . .
N1 Ir N1 C2 -153.0(9) 8_666 .
C8 N2 C1 N1 -39.6(7) 8_666 8_666
C8 N2 C1 N1 140.4(7) . 8_666
C8 N2 C1 N1 140.4(7) 8_666 .
C8 N2 C1 N1 -39.6(7) . .
C2 N1 C1 N2 -23.9(8) . .
Ir N1 C1 N2 180.000(2) . .
C2 N1 C1 N1 156.1(8) . 8_666
Ir N1 C1 N1 0.000(1) . 8_666
C1 N1 C2 C7 -27.9(12) . .
Ir N1 C2 C7 118.1(8) . .
C1 N1 C2 C3 152.3(7) . .
Ir N1 C2 C3 -61.7(10) . .
C7 C2 C3 C4 1.1(14) . .
N1 C2 C3 C4 -179.1(9) . .
C2 C3 C4 C5 2.3(15) . .
C3 C4 C5 C6 -4.0(16) . .
C4 C5 C6 C7 2.1(16) . .
C5 C6 C7 C2 1.5(15) . .
N1 C2 C7 C6 177.2(8) . .
C3 C2 C7 C6 -3.1(14) . .
C1 N2 C8 C9 116.6(6) . .
C8 N2 C8 C9 -63.4(6) 8_666 .
C10 Ir C10 O -113(33) 8_666 .
N1 Ir C10 O 69(33) . .
N1 Ir C10 O 58(34) 8_666 .
